data_4126585
loop_
_publ_author_name
'Kim, Byoungmoo'
'Storch, Golo'
'Banerjee, Gourab'
'Mercado, Brandon Q.'
'Castillo-Lora, Janelle'
'Brudvig, Gary W.'
'Mayer, James M.'
'Miller, Scott J.'

_publ_section_title
;
 Stereodynamic Quinone-Hydroquinone Molecules That Enantiomerize at
 sp(3)-Carbon via Redox-Interconversion.
;
_journal_name_full 'Journal of the American Chemical Society'
_journal_paper_doi 10.1021/jacs.7b09176
_journal_year 2017
_chemical_absolute_configuration ad
_chemical_formula_moiety 'C25 H34 O4'
_chemical_formula_sum 'C25 H34 O4'
_chemical_formula_weight 398.52
_space_group_crystal_system orthorhombic
_space_group_IT_number 19
_space_group_name_Hall 'P 2ac 2ab'
_space_group_name_H-M_alt 'P 21 21 21'
_symmetry_space_group_name_Hall 'P 2ac 2ab'
_symmetry_space_group_name_H-M 'P 21 21 21'
_atom_sites_solution_hydrogens mixed
_atom_sites_solution_primary SHELXT
_atom_sites_solution_secondary difmap
_audit_creation_method SHELXL-2014/7
_cell_angle_alpha 90
_cell_angle_beta 90
_cell_angle_gamma 90
_cell_formula_units_Z 4
_cell_length_a 10.9748(8)
_cell_length_b 12.0537(8)
_cell_length_c 17.2557(12)
_cell_measurement_reflns_used 621
_cell_measurement_temperature 93(2)
_cell_measurement_theta_max 68.3
_cell_measurement_theta_min 2.6
_cell_volume 2282.7(3)
_computing_cell_refinement 'CrystalClear-SM Expert 2.0 r15 (Rigaku, 2011)'
_computing_data_collection 'CrystalClear-SM Expert 2.0 r15 (Rigaku, 2011)'
_computing_data_reduction 'CrystalClear-SM Expert 2.0 r15 (Rigaku, 2011)'
_computing_molecular_graphics
; 
Dolomanov, O.V.; Bourhis, L.J.; Gildea, R.J.; Howard, J.A.K.; Puschmann, H., 
OLEX2: A complete structure solution, refinement and analysis program 
(2009). J. Appl. Cryst., 42, 339-341. 
;
_computing_publication_material 'CIFTAB-2014/2 (Sheldrick, 2014)'
_computing_structure_refinement 'SHELXL-2014/7 (Sheldrick, 2014)'
_computing_structure_solution 'SHELXT-2014/5 (Sheldrick, 2014)'
_diffrn_ambient_temperature 93(2)
_diffrn_detector_area_resol_mean 22.2
_diffrn_measured_fraction_theta_full 0.997
_diffrn_measured_fraction_theta_max 0.997
_diffrn_measurement_device_type 'Rigaku Saturn 944+ CCD'
_diffrn_measurement_method \w
_diffrn_radiation_type CuK\a
_diffrn_radiation_wavelength 1.54178
_diffrn_reflns_av_R_equivalents 0.0478
_diffrn_reflns_av_unetI/netI 0.0145
_diffrn_reflns_Laue_measured_fraction_full 0.997
_diffrn_reflns_Laue_measured_fraction_max 0.997
_diffrn_reflns_limit_h_max 12
_diffrn_reflns_limit_h_min -13
_diffrn_reflns_limit_k_max 14
_diffrn_reflns_limit_k_min -14
_diffrn_reflns_limit_l_max 20
_diffrn_reflns_limit_l_min -20
_diffrn_reflns_number 78258
_diffrn_reflns_point_group_measured_fraction_full 0.993
_diffrn_reflns_point_group_measured_fraction_max 0.993
_diffrn_reflns_theta_full 67.679
_diffrn_reflns_theta_max 67.721
_diffrn_reflns_theta_min 4.474
_diffrn_source 'microfocus rotating anode'
_exptl_absorpt_coefficient_mu 0.611
_exptl_absorpt_correction_T_max 1.000
_exptl_absorpt_correction_T_min 0.866
_exptl_absorpt_correction_type multi-scan
_exptl_absorpt_process_details 'REQAB (Rigaku, 1998)'
_exptl_crystal_colour Colorless
_exptl_crystal_density_diffrn 1.160
_exptl_crystal_density_method 'not measured'
_exptl_crystal_description Plate
_exptl_crystal_F_000 864
_exptl_crystal_size_max 0.200
_exptl_crystal_size_mid 0.200
_exptl_crystal_size_min 0.020
_refine_diff_density_max 0.115
_refine_diff_density_min -0.122
_refine_diff_density_rms 0.028
_refine_ls_abs_structure_details
; 
 Flack x determined using 1631 quotients [(I+)-(I-)]/[(I+)+(I-)] 
 (Parsons, Flack and Wagner, Acta Cryst. B69 (2013) 249-259). 
;
_refine_ls_abs_structure_Flack -0.02(4)
_refine_ls_extinction_method none
_refine_ls_goodness_of_fit_ref 1.057
_refine_ls_hydrogen_treatment mixed
_refine_ls_matrix_type full
_refine_ls_number_parameters 279
_refine_ls_number_reflns 4110
_refine_ls_number_restraints 0
_refine_ls_restrained_S_all 1.057
_refine_ls_R_factor_all 0.0283
_refine_ls_R_factor_gt 0.0260
_refine_ls_shift/su_max 0.000
_refine_ls_shift/su_mean 0.000
_refine_ls_structure_factor_coef Fsqd
_refine_ls_weighting_details 'w=1/[\s^2^(Fo^2^)+(0.0301P)^2^+0.4134P] where P=(Fo^2^+2Fc^2^)/3'
_refine_ls_weighting_scheme calc
_refine_ls_wR_factor_gt 0.0627
_refine_ls_wR_factor_ref 0.0637
_reflns_Friedel_coverage 0.748
_reflns_Friedel_fraction_full 0.988
_reflns_Friedel_fraction_max 0.987
_reflns_number_gt 3910
_reflns_number_total 4110
_reflns_threshold_expression 'I > 2\s(I)'
_cod_data_source_file ja7b09176_si_002.cif
_cod_data_source_block 007-16241
_cod_database_code 4126585
_shelx_shelxl_version_number 2014/7
_shelx_space_group_comment
; 
The symmetry employed for this shelxl refinement is uniquely defined 
by the following loop, which should always be used as a source of 
symmetry information in preference to the above space-group names. 
They are only intended as comments. 
;
_shelx_estimated_absorpt_t_min 0.888
_shelx_estimated_absorpt_t_max 0.988

loop_
_space_group_symop_operation_xyz
'x, y, z'
'-x+1/2, -y, z+1/2'
'-x, y+1/2, -z+1/2'
'x+1/2, -y+1/2, -z'

loop_
_atom_site_label
_atom_site_type_symbol
_atom_site_fract_x
_atom_site_fract_y
_atom_site_fract_z
_atom_site_U_iso_or_equiv
_atom_site_adp_type
_atom_site_occupancy
_atom_site_site_symmetry_order
_atom_site_calc_flag
_atom_site_refinement_flags_posn
_atom_site_refinement_flags_adp
O1 O 0.67018(11) 0.02922(10) 0.55295(7) 0.0251(3) Uani 1 1 d . .
H1 H 0.740(3) -0.008(2) 0.5388(15) 0.064(8) Uiso 1 1 d . .
C1 C 0.48587(14) 0.18551(13) 0.57398(9) 0.0197(3) Uani 1 1 d . .
H1A H 0.5549 0.1590 0.6070 0.024 Uiso 1 1 calc R U
O2 O 0.39757(12) 0.12531(11) 0.29289(7) 0.0288(3) Uani 1 1 d . .
H2 H 0.334(2) 0.165(2) 0.3094(15) 0.055(8) Uiso 1 1 d . .
C2 C 0.50783(14) 0.13070(13) 0.49543(9) 0.0184(3) Uani 1 1 d . .
O3 O 0.39022(11) 0.56612(9) 0.49352(7) 0.0273(3) Uani 1 1 d . .
C3 C 0.44153(15) 0.15275(13) 0.42824(10) 0.0208(3) Uani 1 1 d . .
H3 H 0.3755 0.2035 0.4312 0.025 Uiso 1 1 calc R U
O4 O 0.66937(11) 0.29686(10) 0.65714(7) 0.0278(3) Uani 1 1 d . .
C4 C 0.46768(15) 0.10358(13) 0.35669(10) 0.0212(4) Uani 1 1 d . .
C5 C 0.56862(16) 0.03162(13) 0.34874(10) 0.0220(4) Uani 1 1 d . .
C6 C 0.63277(15) 0.00889(13) 0.41612(10) 0.0220(4) Uani 1 1 d . .
H6 H 0.6999 -0.0407 0.4132 0.026 Uiso 1 1 calc R U
C7 C 0.60405(15) 0.05497(13) 0.48814(9) 0.0203(3) Uani 1 1 d . .
C8 C 0.50370(14) 0.31045(13) 0.56968(9) 0.0191(3) Uani 1 1 d . .
C9 C 0.43691(16) 0.38362(13) 0.52883(9) 0.0218(4) Uani 1 1 d . .
H9 H 0.3687 0.3567 0.5007 0.026 Uiso 1 1 calc R U
C10 C 0.46391(15) 0.50294(13) 0.52545(9) 0.0209(4) Uani 1 1 d . .
C11 C 0.57915(15) 0.54619(13) 0.56010(9) 0.0204(3) Uani 1 1 d . .
C12 C 0.64191(15) 0.47398(14) 0.60383(10) 0.0229(4) Uani 1 1 d . .
H12 H 0.7123 0.5003 0.6300 0.028 Uiso 1 1 calc R U
C13 C 0.60867(15) 0.35699(14) 0.61371(9) 0.0207(3) Uani 1 1 d . .
C14 C 0.36859(15) 0.14723(14) 0.61868(10) 0.0222(4) Uani 1 1 d . .
C15 C 0.24903(16) 0.17533(16) 0.57822(11) 0.0314(4) Uani 1 1 d . .
H15A H 0.2408 0.2561 0.5740 0.047 Uiso 1 1 calc R U
H15B H 0.1808 0.1455 0.6083 0.047 Uiso 1 1 calc R U
H15C H 0.2486 0.1425 0.5263 0.047 Uiso 1 1 calc R U
C16 C 0.3703(2) 0.20116(18) 0.69880(11) 0.0397(5) Uani 1 1 d . .
H16A H 0.4475 0.1840 0.7247 0.059 Uiso 1 1 calc R U
H16B H 0.3025 0.1724 0.7298 0.059 Uiso 1 1 calc R U
H16C H 0.3621 0.2817 0.6933 0.059 Uiso 1 1 calc R U
C17 C 0.37707(18) 0.02127(15) 0.62898(12) 0.0336(4) Uani 1 1 d . .
H17A H 0.3761 -0.0147 0.5780 0.050 Uiso 1 1 calc R U
H17B H 0.3076 -0.0048 0.6596 0.050 Uiso 1 1 calc R U
H17C H 0.4530 0.0027 0.6559 0.050 Uiso 1 1 calc R U
C18 C 0.60545(16) -0.01794(15) 0.27004(10) 0.0276(4) Uani 1 1 d . .
C19 C 0.5033(2) -0.09413(18) 0.24002(13) 0.0426(5) Uani 1 1 d . .
H19A H 0.4900 -0.1547 0.2770 0.064 Uiso 1 1 calc R U
H19B H 0.5268 -0.1250 0.1897 0.064 Uiso 1 1 calc R U
H19C H 0.4280 -0.0512 0.2343 0.064 Uiso 1 1 calc R U
C20 C 0.62939(19) 0.07566(17) 0.21150(11) 0.0351(4) Uani 1 1 d . .
H20A H 0.5550 0.1196 0.2046 0.053 Uiso 1 1 calc R U
H20B H 0.6536 0.0435 0.1617 0.053 Uiso 1 1 calc R U
H20C H 0.6948 0.1236 0.2309 0.053 Uiso 1 1 calc R U
C21 C 0.7225(2) -0.08660(18) 0.27603(11) 0.0386(5) Uani 1 1 d . .
H21A H 0.7884 -0.0400 0.2963 0.058 Uiso 1 1 calc R U
H21B H 0.7449 -0.1143 0.2246 0.058 Uiso 1 1 calc R U
H21C H 0.7091 -0.1495 0.3110 0.058 Uiso 1 1 calc R U
C22 C 0.61832(16) 0.66566(13) 0.54535(10) 0.0245(4) Uani 1 1 d . .
C23 C 0.52761(19) 0.74684(14) 0.58325(11) 0.0309(4) Uani 1 1 d . .
H23A H 0.4469 0.7371 0.5599 0.046 Uiso 1 1 calc R U
H23B H 0.5554 0.8232 0.5750 0.046 Uiso 1 1 calc R U
H23C H 0.5229 0.7318 0.6390 0.046 Uiso 1 1 calc R U
C24 C 0.62290(18) 0.68735(15) 0.45723(11) 0.0310(4) Uani 1 1 d . .
H24A H 0.6758 0.6322 0.4325 0.047 Uiso 1 1 calc R U
H24B H 0.6553 0.7619 0.4476 0.047 Uiso 1 1 calc R U
H24C H 0.5406 0.6817 0.4356 0.047 Uiso 1 1 calc R U
C25 C 0.74582(17) 0.68687(15) 0.57876(11) 0.0316(4) Uani 1 1 d . .
H25A H 0.7440 0.6766 0.6351 0.047 Uiso 1 1 calc R U
H25B H 0.7710 0.7629 0.5667 0.047 Uiso 1 1 calc R U
H25C H 0.8038 0.6345 0.5558 0.047 Uiso 1 1 calc R U

loop_
_atom_site_aniso_label
_atom_site_aniso_U_11
_atom_site_aniso_U_22
_atom_site_aniso_U_33
_atom_site_aniso_U_23
_atom_site_aniso_U_13
_atom_site_aniso_U_12
O1 0.0246(6) 0.0271(6) 0.0235(6) 0.0013(5) -0.0022(5) 0.0081(5)
C1 0.0195(8) 0.0183(8) 0.0214(8) 0.0000(7) 0.0004(6) 0.0005(7)
O2 0.0245(7) 0.0384(7) 0.0234(6) -0.0061(5) -0.0021(5) 0.0063(6)
C2 0.0186(8) 0.0156(8) 0.0211(8) 0.0005(6) 0.0024(6) -0.0028(6)
O3 0.0251(6) 0.0214(6) 0.0353(7) 0.0043(5) -0.0065(5) 0.0013(5)
C3 0.0187(8) 0.0179(8) 0.0259(8) -0.0013(7) 0.0019(7) 0.0006(7)
O4 0.0269(6) 0.0233(6) 0.0333(7) 0.0037(5) -0.0068(6) -0.0028(5)
C4 0.0195(8) 0.0212(8) 0.0228(8) 0.0006(7) 0.0005(7) -0.0022(7)
C5 0.0231(9) 0.0175(8) 0.0254(9) -0.0019(7) 0.0031(7) -0.0032(7)
C6 0.0214(9) 0.0163(8) 0.0284(9) -0.0008(7) 0.0026(7) 0.0020(6)
C7 0.0209(8) 0.0165(8) 0.0235(8) 0.0024(6) 0.0004(7) -0.0024(6)
C8 0.0202(8) 0.0189(8) 0.0182(8) -0.0015(6) 0.0024(6) 0.0000(7)
C9 0.0215(8) 0.0213(8) 0.0226(8) -0.0020(7) -0.0011(7) -0.0016(7)
C10 0.0238(9) 0.0200(8) 0.0189(8) 0.0011(6) 0.0013(7) 0.0005(7)
C11 0.0216(8) 0.0186(8) 0.0209(8) -0.0014(7) 0.0019(7) -0.0003(6)
C12 0.0221(9) 0.0222(8) 0.0245(9) -0.0025(7) -0.0022(7) -0.0035(7)
C13 0.0206(8) 0.0208(8) 0.0206(8) -0.0002(7) 0.0007(7) 0.0028(7)
C14 0.0227(9) 0.0212(8) 0.0229(8) 0.0005(7) 0.0024(7) -0.0013(7)
C15 0.0222(9) 0.0354(11) 0.0368(10) 0.0078(8) 0.0057(8) 0.0000(8)
C16 0.0440(12) 0.0458(12) 0.0292(10) -0.0086(9) 0.0122(9) -0.0119(10)
C17 0.0326(10) 0.0251(9) 0.0431(11) 0.0078(9) 0.0092(9) -0.0013(8)
C18 0.0293(9) 0.0275(9) 0.0259(9) -0.0071(7) 0.0017(7) 0.0032(8)
C19 0.0442(12) 0.0385(11) 0.0452(12) -0.0209(10) -0.0013(10) -0.0011(10)
C20 0.0376(11) 0.0434(11) 0.0243(9) -0.0018(8) 0.0083(8) 0.0064(9)
C21 0.0435(11) 0.0407(12) 0.0317(10) -0.0087(9) 0.0033(9) 0.0162(10)
C22 0.0273(9) 0.0190(8) 0.0271(9) 0.0002(7) -0.0015(7) -0.0025(7)
C23 0.0395(11) 0.0200(9) 0.0331(10) -0.0030(7) -0.0008(8) 0.0021(8)
C24 0.0372(10) 0.0261(9) 0.0298(10) 0.0054(8) 0.0023(8) -0.0061(8)
C25 0.0325(10) 0.0236(9) 0.0387(11) 0.0017(8) -0.0035(8) -0.0086(8)

loop_
_atom_type_symbol
_atom_type_description
_atom_type_scat_dispersion_real
_atom_type_scat_dispersion_imag
_atom_type_scat_source
C C 0.0181 0.0091 'International Tables Vol C Tables 4.2.6.8 and 6.1.1.4'
H H 0.0000 0.0000 'International Tables Vol C Tables 4.2.6.8 and 6.1.1.4'
O O 0.0492 0.0322 'International Tables Vol C Tables 4.2.6.8 and 6.1.1.4'

loop_
_geom_angle_atom_site_label_1
_geom_angle_atom_site_label_2
_geom_angle_atom_site_label_3
_geom_angle
C7 O1 H1 109.5(16)
C8 C1 C2 111.40(13)
C8 C1 C14 114.87(13)
C2 C1 C14 116.00(13)
C8 C1 H1A 104.3
C2 C1 H1A 104.3
C14 C1 H1A 104.3
C4 O2 H2 106.7(16)
C3 C2 C7 116.27(14)
C3 C2 C1 124.98(14)
C7 C2 C1 118.72(14)
C2 C3 C4 123.08(15)
C2 C3 H3 118.5
C4 C3 H3 118.5
O2 C4 C3 120.89(15)
O2 C4 C5 118.68(15)
C3 C4 C5 120.42(15)
C6 C5 C4 115.96(15)
C6 C5 C18 122.03(15)
C4 C5 C18 122.01(15)
C5 C6 C7 123.56(15)
C5 C6 H6 118.2
C7 C6 H6 118.2
O1 C7 C6 121.13(14)
O1 C7 C2 118.28(14)
C6 C7 C2 120.58(15)
C9 C8 C13 116.20(14)
C9 C8 C1 127.19(15)
C13 C8 C1 116.59(14)
C8 C9 C10 123.52(15)
C8 C9 H9 118.2
C10 C9 H9 118.2
O3 C10 C9 119.16(15)
O3 C10 C11 121.06(14)
C9 C10 C11 119.78(14)
C12 C11 C10 115.68(14)
C12 C11 C22 124.18(15)
C10 C11 C22 120.13(14)
C11 C12 C13 124.14(16)
C11 C12 H12 117.9
C13 C12 H12 117.9
O4 C13 C12 119.98(15)
O4 C13 C8 120.31(15)
C12 C13 C8 119.68(14)
C15 C14 C16 109.31(16)
C15 C14 C17 109.01(15)
C16 C14 C17 108.42(16)
C15 C14 C1 114.55(14)
C16 C14 C1 108.01(14)
C17 C14 C1 107.37(14)
C14 C15 H15A 109.5
C14 C15 H15B 109.5
H15A C15 H15B 109.5
C14 C15 H15C 109.5
H15A C15 H15C 109.5
H15B C15 H15C 109.5
C14 C16 H16A 109.5
C14 C16 H16B 109.5
H16A C16 H16B 109.5
C14 C16 H16C 109.5
H16A C16 H16C 109.5
H16B C16 H16C 109.5
C14 C17 H17A 109.5
C14 C17 H17B 109.5
H17A C17 H17B 109.5
C14 C17 H17C 109.5
H17A C17 H17C 109.5
H17B C17 H17C 109.5
C21 C18 C20 107.32(15)
C21 C18 C5 111.76(15)
C20 C18 C5 109.89(14)
C21 C18 C19 108.14(16)
C20 C18 C19 109.97(16)
C5 C18 C19 109.72(15)
C18 C19 H19A 109.5
C18 C19 H19B 109.5
H19A C19 H19B 109.5
C18 C19 H19C 109.5
H19A C19 H19C 109.5
H19B C19 H19C 109.5
C18 C20 H20A 109.5
C18 C20 H20B 109.5
H20A C20 H20B 109.5
C18 C20 H20C 109.5
H20A C20 H20C 109.5
H20B C20 H20C 109.5
C18 C21 H21A 109.5
C18 C21 H21B 109.5
H21A C21 H21B 109.5
C18 C21 H21C 109.5
H21A C21 H21C 109.5
H21B C21 H21C 109.5
C11 C22 C25 110.59(14)
C11 C22 C23 110.29(14)
C25 C22 C23 108.89(15)
C11 C22 C24 109.49(14)
C25 C22 C24 108.19(15)
C23 C22 C24 109.36(15)
C22 C23 H23A 109.5
C22 C23 H23B 109.5
H23A C23 H23B 109.5
C22 C23 H23C 109.5
H23A C23 H23C 109.5
H23B C23 H23C 109.5
C22 C24 H24A 109.5
C22 C24 H24B 109.5
H24A C24 H24B 109.5
C22 C24 H24C 109.5
H24A C24 H24C 109.5
H24B C24 H24C 109.5
C22 C25 H25A 109.5
C22 C25 H25B 109.5
H25A C25 H25B 109.5
C22 C25 H25C 109.5
H25A C25 H25C 109.5
H25B C25 H25C 109.5

loop_
_geom_bond_atom_site_label_1
_geom_bond_atom_site_label_2
_geom_bond_distance
O1 C7 1.369(2)
O1 H1 0.92(3)
C1 C8 1.520(2)
C1 C2 1.527(2)
C1 C14 1.570(2)
C1 H1A 1.0000
O2 C4 1.368(2)
O2 H2 0.89(3)
C2 C3 1.394(2)
C2 C7 1.402(2)
O3 C10 1.240(2)
C3 C4 1.399(2)
C3 H3 0.9500
O4 C13 1.237(2)
C4 C5 1.414(2)
C5 C6 1.387(2)
C5 C18 1.538(2)
C6 C7 1.397(2)
C6 H6 0.9500
C8 C9 1.346(2)
C8 C13 1.490(2)
C9 C10 1.470(2)
C9 H9 0.9500
C10 C11 1.493(2)
C11 C12 1.342(2)
C11 C22 1.524(2)
C12 C13 1.467(2)
C12 H12 0.9500
C14 C15 1.524(2)
C14 C16 1.528(2)
C14 C17 1.532(2)
C15 H15A 0.9800
C15 H15B 0.9800
C15 H15C 0.9800
C16 H16A 0.9800
C16 H16B 0.9800
C16 H16C 0.9800
C17 H17A 0.9800
C17 H17B 0.9800
C17 H17C 0.9800
C18 C21 1.532(3)
C18 C20 1.537(3)
C18 C19 1.539(3)
C19 H19A 0.9800
C19 H19B 0.9800
C19 H19C 0.9800
C20 H20A 0.9800
C20 H20B 0.9800
C20 H20C 0.9800
C21 H21A 0.9800
C21 H21B 0.9800
C21 H21C 0.9800
C22 C25 1.535(2)
C22 C23 1.541(2)
C22 C24 1.544(3)
C23 H23A 0.9800
C23 H23B 0.9800
C23 H23C 0.9800
C24 H24A 0.9800
C24 H24B 0.9800
C24 H24C 0.9800
C25 H25A 0.9800
C25 H25B 0.9800
C25 H25C 0.9800

loop_
_geom_hbond_atom_site_label_D
_geom_hbond_atom_site_label_H
_geom_hbond_atom_site_label_A
_geom_hbond_distance_DH
_geom_hbond_distance_HA
_geom_hbond_distance_DA
_geom_hbond_angle_DHA
_geom_hbond_site_symmetry_A
O2 H2 O4 0.89(3) 1.95(3) 2.8100(18) 161(2) 4_456
O1 H1 O3 0.92(3) 1.88(3) 2.7919(17) 172(3) 4_556
